data_7705392
loop_
_publ_author_name
'Kunert, R.'
'Philouze, C.'
'Berthiol, F.'
'Jarjayes, O.'
'Storr, T.'
'Thomas, F.'

_publ_section_title
;
 Distorted copper(ii) radicals with sterically hindered salens: electronic
 structure and aerobic oxidation of alcohols.
;
_journal_issue 37
_journal_name_full 'Dalton transactions (Cambridge, England : 2003)'
_journal_page_first 12990
_journal_page_last 13002
_journal_paper_doi 10.1039/d0dt02524k
_journal_volume 49
_journal_year 2020
_chemical_formula_moiety '2(C19 H30 N O)'
_chemical_formula_sum 'C38 H60 N2 O2'
_chemical_formula_weight 576.88
_space_group_crystal_system triclinic
_space_group_IT_number 2
_space_group_name_Hall '-P 1'
_space_group_name_H-M_alt 'P -1'
_atom_sites_solution_hydrogens geom
_audit_creation_date 2020-07-06
_audit_creation_method
;
Olex2 1.2
(compiled 2014.07.22 svn.r2960 for OlexSys, GUI svn.r4862)
;
_audit_update_record
;
2020-07-07 deposited with the CCDC.	2020-09-03 downloaded from the CCDC.
;
_cell_angle_alpha 76.67(3)
_cell_angle_beta 83.43(3)
_cell_angle_gamma 80.89(3)
_cell_formula_units_Z 2
_cell_length_a 10.267(2)
_cell_length_b 11.826(2)
_cell_length_c 15.541(3)
_cell_measurement_reflns_used 34614
_cell_measurement_temperature 200
_cell_measurement_theta_max 68.006
_cell_measurement_theta_min 3.878
_cell_volume 1807.0(6)
_computing_cell_refinement EvalCCD
_computing_data_collection Collect
_computing_data_reduction EvalCCD
_computing_molecular_graphics 'Olex2 (Dolomanov et al., 2009)'
_computing_publication_material 'Olex2 (Dolomanov et al., 2009)'
_computing_structure_refinement 'SHELXL-2014/7 (Sheldrick, 2014)'
_diffrn_ambient_temperature 200
_diffrn_detector 'CCD area detector'
_diffrn_detector_type KappaCCD
_diffrn_measured_fraction_theta_full 0.960
_diffrn_measured_fraction_theta_max 0.954
_diffrn_measurement_device '\k-geometry 4 circles diffractometer'
_diffrn_measurement_device_type 'Bruker-AXS-Nonius kappaCCD'
_diffrn_measurement_method 'Phi and omega scans'
_diffrn_radiation_detector CCD
_diffrn_radiation_monochromator graphite
_diffrn_radiation_probe x-ray
_diffrn_radiation_type CuK\a
_diffrn_radiation_wavelength 1.54178
_diffrn_reflns_av_R_equivalents 0.0296
_diffrn_reflns_av_unetI/netI 0.0182
_diffrn_reflns_Laue_measured_fraction_full 0.960
_diffrn_reflns_Laue_measured_fraction_max 0.954
_diffrn_reflns_limit_h_max 11
_diffrn_reflns_limit_h_min -12
_diffrn_reflns_limit_k_max 14
_diffrn_reflns_limit_k_min -14
_diffrn_reflns_limit_l_max 18
_diffrn_reflns_limit_l_min -18
_diffrn_reflns_number 34614
_diffrn_reflns_point_group_measured_fraction_full 0.960
_diffrn_reflns_point_group_measured_fraction_max 0.954
_diffrn_reflns_theta_full 67.679
_diffrn_reflns_theta_max 68.006
_diffrn_reflns_theta_min 3.878
_diffrn_source 'Enraf Nonius FR590'
_diffrn_source_target Cu
_diffrn_source_type 'fine-focus sealed tube'
_exptl_absorpt_coefficient_mu 0.488
_exptl_absorpt_correction_T_max 1
_exptl_absorpt_correction_T_min 0.714399
_exptl_absorpt_correction_type multi-scan
_exptl_absorpt_process_details
;
SADABS-2004/1 (Bruker,2004) was used for absorption correction.
R(int) was 0.0477 before and 0.0292 after correction.
The Ratio of minimum to maximum transmission is 0.7144.
The \l/2 correction factor is 0.0015.
;
_exptl_crystal_colour yellow
_exptl_crystal_colour_primary yellow
_exptl_crystal_density_diffrn 1.060
_exptl_crystal_description needle
_exptl_crystal_F_000 636
_exptl_crystal_size_max 0.71
_exptl_crystal_size_mid 0.24
_exptl_crystal_size_min 0.16
_refine_diff_density_max 0.209
_refine_diff_density_min -0.234
_refine_diff_density_rms 0.040
_refine_ls_extinction_method none
_refine_ls_goodness_of_fit_ref 1.042
_refine_ls_hydrogen_treatment constr
_refine_ls_matrix_type full
_refine_ls_number_parameters 459
_refine_ls_number_reflns 6303
_refine_ls_number_restraints 150
_refine_ls_restrained_S_all 1.037
_refine_ls_R_factor_all 0.0610
_refine_ls_R_factor_gt 0.0437
_refine_ls_shift/su_max 0.004
_refine_ls_shift/su_mean 0.000
_refine_ls_structure_factor_coef Fsqd
_refine_ls_weighting_details 'w=1/[\s^2^(Fo^2^)+(0.0679P)^2^+0.5145P] where P=(Fo^2^+2Fc^2^)/3'
_refine_ls_weighting_scheme calc
_refine_ls_wR_factor_gt 0.1179
_refine_ls_wR_factor_ref 0.1314
_reflns_Friedel_coverage 0.000
_reflns_number_gt 5198
_reflns_number_total 6303
_reflns_threshold_expression 'I > 2\s(I)'
_cod_data_source_file d0dt02524k2.cif
_cod_data_source_block sad_CCDC2
_cod_depositor_comments 'Adding full bibliography for 7705390--7705397.cif.'
_cod_original_cell_volume 1807.0(7)
_cod_database_code 7705392
_shelx_space_group_comment
;
The symmetry employed for this shelxl refinement is uniquely defined
by the following loop, which should always be used as a source of
symmetry information in preference to the above space-group names.
They are only intended as comments.
;
_olex2_refinement_description
;
1. Fixed Uiso
 At 1.2 times of:
  All C(H) groups, All C(H,H) groups
 At 1.5 times of:
  All C(H,H,H) groups, All O(H) groups
2. Restrained distances
 C14C-C12A
 1.53 with sigma of 0.02
 C14A-C12A
 1.53 with sigma of 0.02
 C12A-C13C
 1.53 with sigma of 0.02
 C15C-C12A
 1.53 with sigma of 0.02
 C15A-C12A
 1.53 with sigma of 0.02
 C12A-C13A
 1.53 with sigma of 0.02
 C13D-C12B
 1.53 with sigma of 0.02
 C13B-C12B
 1.53 with sigma of 0.02
 C15B-C12B
 1.53 with sigma of 0.02
 C15D-C12B
 1.53 with sigma of 0.02
 C12B-C14B
 1.53 with sigma of 0.02
 C12B-C14D
 1.53 with sigma of 0.02
3. Rigid bond restraints
 C14C, C14A, C13C, C13A, C15C, C15A, C12A
 with sigma for 1-2 distances of 0.01 and sigma for 1-3 distances of 0.01
 C13B, C13D, C15B, C15D, C12B, C14B, C14D
 with sigma for 1-2 distances of 0.01 and sigma for 1-3 distances of 0.01
4. Uiso/Uaniso restraints and constraints
C15A \\sim C14C \\sim C14A \\sim C13C \\sim C13A \\sim C15C \\sim C12A: within
1.7A with sigma of 0.04 and sigma for terminal atoms of 0.08
C13D \\sim C13B \\sim C15B \\sim C15D \\sim C14B \\sim C14D \\sim C12B: within
1.7A with sigma of 0.04 and sigma for terminal atoms of 0.08
5. Others
 Sof(C13C)=Sof(H13J)=Sof(H13K)=Sof(H13L)=Sof(C14C)=Sof(H14J)=Sof(H14K)=
 Sof(H14L)=Sof(C15C)=Sof(H15J)=Sof(H15K)=Sof(H15L)=1-FVAR(1)
 Sof(C14A)=Sof(H14G)=Sof(H14H)=Sof(H14I)=Sof(C13A)=Sof(H13G)=Sof(H13H)=
 Sof(H13I)=Sof(C15A)=Sof(H15G)=Sof(H15H)=Sof(H15I)=FVAR(1)
 Sof(C15D)=Sof(H15A)=Sof(H15B)=Sof(H15C)=Sof(C14D)=Sof(H14A)=Sof(H14B)=
 Sof(H14C)=Sof(C13D)=Sof(H13A)=Sof(H13B)=Sof(H13C)=1-FVAR(2)
 Sof(C13B)=Sof(H13D)=Sof(H13E)=Sof(H13F)=Sof(C15B)=Sof(H15D)=Sof(H15E)=
 Sof(H15F)=Sof(C14B)=Sof(H14D)=Sof(H14E)=Sof(H14F)=FVAR(2)
6.a Secondary CH2 refined with riding coordinates:
 C19B(H19A,H19B), C19A(H19C,H19D)
6.b Aromatic/amide H refined with riding coordinates:
 C7B(H7B), C3A(H3A), C5A(H5A), C3B(H3B), C7A(H7A), C5B(H5B)
6.c Idealised Me refined as rotating group:
 C17B(H17A,H17B,H17C), C11B(H11A,H11B,H11C), C18B(H18A,H18B,H18C), C9B(H9BA,
 H9BB,H9BC), C11A(H11D,H11E,H11F), C17A(H17D,H17E,H17F), C18A(H18D,H18E,H18F),
 C10B(H10A,H10B,H10C), C10A(H10D,H10E,H10F), C15D(H15A,H15B,H15C), C14D(H14A,
 H14B,H14C), C13D(H13A,H13B,H13C), C9A(H9AA,H9AB,H9AC), C14A(H14G,H14H,H14I),
 C13A(H13G,H13H,H13I), C15A(H15G,H15H,H15I), C13C(H13J,H13K,H13L), C14C(H14J,
 H14K,H14L), C15C(H15J,H15K,H15L), C13B(H13D,H13E,H13F), C15B(H15D,H15E,H15F),
 C14B(H14D,H14E,H14F)
6.d Idealised tetrahedral OH refined as rotating group:
 O1B(H1B), O1A(H1A)
;
_shelx_shelxl_version_number 2014/7
_olex2_submission_special_instructions 'No special instructions were received'

loop_
_space_group_symop_operation_xyz
'x, y, z'
'-x, -y, -z'

loop_
_atom_site_label
_atom_site_type_symbol
_atom_site_fract_x
_atom_site_fract_y
_atom_site_fract_z
_atom_site_U_iso_or_equiv
_atom_site_adp_type
_atom_site_occupancy
_atom_site_site_symmetry_order
_atom_site_calc_flag
_atom_site_refinement_flags_posn
_atom_site_refinement_flags_adp
_atom_site_refinement_flags_occupancy
_atom_site_disorder_assembly
_atom_site_disorder_group
O1B O 0.94562(10) 0.33590(9) 0.17865(7) 0.0395(2) Uani 1 1 d . . . . .
H1B H 0.9480 0.3021 0.1364 0.059 Uiso 1 1 calc GR . . . .
O1A O 0.50221(10) 0.07938(9) 0.11967(7) 0.0420(3) Uani 1 1 d . . . . .
H1A H 0.4830 0.1520 0.1011 0.063 Uiso 1 1 calc GR . . . .
N1B N 0.87722(12) 0.21223(10) 0.08277(8) 0.0342(3) Uani 1 1 d . . . . .
N1A N 0.36682(12) 0.28410(10) 0.09735(8) 0.0384(3) Uani 1 1 d . . . . .
C2B C 0.74526(14) 0.25129(12) 0.21230(9) 0.0337(3) Uani 1 1 d . . . . .
C1B C 0.83412(13) 0.31899(12) 0.23191(9) 0.0328(3) Uani 1 1 d . . . . .
C16B C 0.90713(14) 0.15897(12) 0.00371(9) 0.0351(3) Uani 1 1 d . . . . .
C6B C 0.80694(14) 0.36826(13) 0.30784(10) 0.0357(3) Uani 1 1 d . . . . .
C1A C 0.39811(14) 0.03616(13) 0.17048(9) 0.0347(3) Uani 1 1 d . . . . .
C19B C 0.97588(15) 0.03369(12) 0.03676(9) 0.0360(3) Uani 1 1 d . . . . .
H19A H 1.0526 0.0375 0.0687 0.043 Uiso 1 1 calc R . . . .
H19B H 0.9135 -0.0107 0.0798 0.043 Uiso 1 1 calc R . . . .
C2A C 0.27951(14) 0.11173(12) 0.18093(9) 0.0351(3) Uani 1 1 d . . . . .
C16A C 0.35533(15) 0.41396(12) 0.06565(11) 0.0397(3) Uani 1 1 d . . . . .
C7B C 0.77252(14) 0.19963(12) 0.13440(9) 0.0346(3) Uani 1 1 d . . . . .
H7B H 0.7103 0.1553 0.1218 0.041 Uiso 1 1 calc R . . . .
C3A C 0.17136(15) 0.06939(13) 0.23496(10) 0.0371(3) Uani 1 1 d . . . . .
H3A H 0.0916 0.1211 0.2407 0.045 Uiso 1 1 calc R . . . .
C4A C 0.17850(15) -0.04613(13) 0.28004(9) 0.0370(3) Uani 1 1 d . . . . .
C6A C 0.40814(15) -0.08296(12) 0.21413(10) 0.0365(3) Uani 1 1 d . . . . .
C12A C 0.06516(16) -0.09344(14) 0.34400(10) 0.0430(4) Uani 1 1 d D U . . .
C5A C 0.29816(15) -0.11905(13) 0.26784(10) 0.0380(3) Uani 1 1 d . . . . .
H5A H 0.3042 -0.1988 0.2986 0.046 Uiso 1 1 calc R . . . .
C3B C 0.63048(15) 0.23130(14) 0.26794(10) 0.0404(3) Uani 1 1 d . . . . .
H3B H 0.5712 0.1855 0.2538 0.049 Uiso 1 1 calc R . . . .
C8B C 0.90225(16) 0.44272(14) 0.33054(10) 0.0423(4) Uani 1 1 d . . . . .
C7A C 0.26971(15) 0.23687(13) 0.14178(10) 0.0380(3) Uani 1 1 d . . . . .
H7A H 0.1879 0.2851 0.1497 0.046 Uiso 1 1 calc R . . . .
C5B C 0.69208(15) 0.34462(15) 0.36030(10) 0.0423(4) Uani 1 1 d . . . . .
H5B H 0.6729 0.3767 0.4118 0.051 Uiso 1 1 calc R . . . .
C8A C 0.53642(16) -0.16759(14) 0.20415(11) 0.0436(4) Uani 1 1 d . . . . .
C19A C 0.49092(15) 0.43552(12) 0.01826(11) 0.0406(3) Uani 1 1 d . . . . .
H19C H 0.5071 0.3946 -0.0316 0.049 Uiso 1 1 calc R . . . .
H19D H 0.5592 0.3995 0.0602 0.049 Uiso 1 1 calc R . . . .
C4B C 0.60191(15) 0.27684(16) 0.34303(10) 0.0444(4) Uani 1 1 d . . . . .
C12B C 0.47946(18) 0.2548(2) 0.40775(12) 0.0675(6) Uani 1 1 d D U . . .
C17B C 0.78229(17) 0.15800(16) -0.04073(11) 0.0509(4) Uani 1 1 d . . . . .
H17A H 0.7292 0.1010 -0.0027 0.076 Uiso 1 1 calc GR . . . .
H17B H 0.8071 0.1362 -0.0981 0.076 Uiso 1 1 calc GR . . . .
H17C H 0.7305 0.2362 -0.0499 0.076 Uiso 1 1 calc GR . . . .
C11B C 1.03526(17) 0.36705(17) 0.35095(12) 0.0512(4) Uani 1 1 d . . . . .
H11A H 1.0216 0.3017 0.4013 0.077 Uiso 1 1 calc GR . . . .
H11B H 1.0957 0.4149 0.3657 0.077 Uiso 1 1 calc GR . . . .
H11C H 1.0736 0.3362 0.2989 0.077 Uiso 1 1 calc GR . . . .
C18B C 1.0000(2) 0.23482(15) -0.05840(12) 0.0552(5) Uani 1 1 d . . . . .
H18A H 0.9567 0.3162 -0.0722 0.083 Uiso 1 1 calc GR . . . .
H18B H 1.0220 0.2061 -0.1133 0.083 Uiso 1 1 calc GR . . . .
H18C H 1.0812 0.2311 -0.0297 0.083 Uiso 1 1 calc GR . . . .
C9B C 0.9239(2) 0.54619(15) 0.25246(12) 0.0545(4) Uani 1 1 d . . . . .
H9BA H 0.9610 0.5163 0.1997 0.082 Uiso 1 1 calc GR . . . .
H9BB H 0.9855 0.5927 0.2675 0.082 Uiso 1 1 calc GR . . . .
H9BC H 0.8392 0.5956 0.2403 0.082 Uiso 1 1 calc GR . . . .
C11A C 0.64903(17) -0.12895(16) 0.24232(13) 0.0530(4) Uani 1 1 d . . . . .
H11D H 0.6647 -0.0505 0.2091 0.079 Uiso 1 1 calc GR . . . .
H11E H 0.7298 -0.1845 0.2374 0.079 Uiso 1 1 calc GR . . . .
H11F H 0.6247 -0.1272 0.3049 0.079 Uiso 1 1 calc GR . . . .
C17A C 0.24540(18) 0.45687(15) 0.00343(14) 0.0579(5) Uani 1 1 d . . . . .
H17D H 0.2641 0.4184 -0.0470 0.087 Uiso 1 1 calc GR . . . .
H17E H 0.2402 0.5420 -0.0181 0.087 Uiso 1 1 calc GR . . . .
H17F H 0.1609 0.4379 0.0353 0.087 Uiso 1 1 calc GR . . . .
C18A C 0.3278(2) 0.47070(15) 0.14606(13) 0.0596(5) Uani 1 1 d . . . . .
H18D H 0.2439 0.4506 0.1783 0.089 Uiso 1 1 calc GR . . . .
H18E H 0.3221 0.5561 0.1261 0.089 Uiso 1 1 calc GR . . . .
H18F H 0.3997 0.4418 0.1853 0.089 Uiso 1 1 calc GR . . . .
C10B C 0.8483(2) 0.49371(19) 0.41201(13) 0.0604(5) Uani 1 1 d . . . . .
H10A H 0.7626 0.5419 0.4008 0.091 Uiso 1 1 calc GR . . . .
H10B H 0.9107 0.5422 0.4235 0.091 Uiso 1 1 calc GR . . . .
H10C H 0.8372 0.4295 0.4637 0.091 Uiso 1 1 calc GR . . . .
C10A C 0.57404(19) -0.16987(17) 0.10606(13) 0.0556(4) Uani 1 1 d . . . . .
H10D H 0.5039 -0.1984 0.0825 0.083 Uiso 1 1 calc GR . . . .
H10E H 0.6573 -0.2222 0.1005 0.083 Uiso 1 1 calc GR . . . .
H10F H 0.5850 -0.0905 0.0725 0.083 Uiso 1 1 calc GR . . . .
C15D C 0.518(2) 0.174(3) 0.4952(12) 0.128(6) Uani 0.36(5) 1 d D U P A 2
H15A H 0.5551 0.0963 0.4850 0.191 Uiso 0.36(5) 1 calc GR . P A 2
H15B H 0.4392 0.1674 0.5372 0.191 Uiso 0.36(5) 1 calc GR . P A 2
H15C H 0.5838 0.2066 0.5196 0.191 Uiso 0.36(5) 1 calc GR . P A 2
C14D C 0.3844(13) 0.1971(19) 0.3695(16) 0.053(4) Uani 0.36(5) 1 d D U P A 2
H14A H 0.3547 0.2488 0.3144 0.080 Uiso 0.36(5) 1 calc GR . P A 2
H14B H 0.3079 0.1828 0.4123 0.080 Uiso 0.36(5) 1 calc GR . P A 2
H14C H 0.4294 0.1224 0.3571 0.080 Uiso 0.36(5) 1 calc GR . P A 2
C13D C 0.403(3) 0.363(3) 0.437(3) 0.117(7) Uani 0.36(5) 1 d D U P A 2
H13A H 0.4593 0.3924 0.4719 0.175 Uiso 0.36(5) 1 calc GR . P A 2
H13B H 0.3233 0.3412 0.4744 0.175 Uiso 0.36(5) 1 calc GR . P A 2
H13C H 0.3787 0.4234 0.3853 0.175 Uiso 0.36(5) 1 calc GR . P A 2
C9A C 0.52042(19) -0.29362(15) 0.25376(15) 0.0620(5) Uani 1 1 d . . . . .
H9AA H 0.4991 -0.2956 0.3171 0.093 Uiso 1 1 calc GR . . . .
H9AB H 0.6032 -0.3454 0.2455 0.093 Uiso 1 1 calc GR . . . .
H9AC H 0.4488 -0.3202 0.2303 0.093 Uiso 1 1 calc GR . . . .
C14A C 0.0316(3) -0.2042(3) 0.3239(2) 0.0693(9) Uani 0.847(7) 1 d D U P B 1
H14G H 0.0023 -0.1870 0.2638 0.104 Uiso 0.847(7) 1 calc GR . P B 1
H14H H -0.0394 -0.2338 0.3668 0.104 Uiso 0.847(7) 1 calc GR . P B 1
H14I H 0.1101 -0.2637 0.3280 0.104 Uiso 0.847(7) 1 calc GR . P B 1
C13A C -0.0622(2) -0.0043(2) 0.33921(19) 0.0577(8) Uani 0.847(7) 1 d D U P B 1
H13G H -0.0454 0.0668 0.3558 0.086 Uiso 0.847(7) 1 calc GR . P B 1
H13H H -0.1325 -0.0387 0.3802 0.086 Uiso 0.847(7) 1 calc GR . P B 1
H13I H -0.0898 0.0157 0.2786 0.086 Uiso 0.847(7) 1 calc GR . P B 1
C15A C 0.1062(4) -0.1186(3) 0.4391(2) 0.0671(9) Uani 0.847(7) 1 d D U P B 1
H15G H 0.1827 -0.1802 0.4459 0.101 Uiso 0.847(7) 1 calc GR . P B 1
H15H H 0.0324 -0.1447 0.4809 0.101 Uiso 0.847(7) 1 calc GR . P B 1
H15I H 0.1298 -0.0471 0.4513 0.101 Uiso 0.847(7) 1 calc GR . P B 1
C13C C -0.0526(15) -0.073(2) 0.2951(14) 0.101(8) Uani 0.153(7) 1 d D U P B 2
H13J H -0.0701 0.0108 0.2670 0.152 Uiso 0.153(7) 1 calc GR . P B 2
H13K H -0.1285 -0.0953 0.3361 0.152 Uiso 0.153(7) 1 calc GR . P B 2
H13L H -0.0381 -0.1193 0.2495 0.152 Uiso 0.153(7) 1 calc GR . P B 2
C14C C 0.101(2) -0.2343(12) 0.3713(19) 0.100(7) Uani 0.153(7) 1 d D U P B 2
H14J H 0.1129 -0.2666 0.3178 0.150 Uiso 0.153(7) 1 calc GR . P B 2
H14K H 0.0290 -0.2673 0.4113 0.150 Uiso 0.153(7) 1 calc GR . P B 2
H14L H 0.1831 -0.2544 0.4014 0.150 Uiso 0.153(7) 1 calc GR . P B 2
C15C C 0.079(4) -0.058(3) 0.4282(14) 0.125(10) Uani 0.153(7) 1 d D U P B 2
H15J H 0.1690 -0.0866 0.4463 0.188 Uiso 0.153(7) 1 calc GR . P B 2
H15K H 0.0150 -0.0929 0.4745 0.188 Uiso 0.153(7) 1 calc GR . P B 2
H15L H 0.0628 0.0272 0.4190 0.188 Uiso 0.153(7) 1 calc GR . P B 2
C13B C 0.4000(10) 0.3773(10) 0.4119(11) 0.092(3) Uani 0.64(5) 1 d D U P A 1
H13D H 0.4553 0.4240 0.4330 0.138 Uiso 0.64(5) 1 calc GR . P A 1
H13E H 0.3205 0.3674 0.4526 0.138 Uiso 0.64(5) 1 calc GR . P A 1
H13F H 0.3743 0.4177 0.3525 0.138 Uiso 0.64(5) 1 calc GR . P A 1
C15B C 0.5304(13) 0.1856(17) 0.4975(5) 0.127(4) Uani 0.64(5) 1 d D U P A 1
H15D H 0.5918 0.1163 0.4883 0.191 Uiso 0.64(5) 1 calc GR . P A 1
H15E H 0.4554 0.1610 0.5387 0.191 Uiso 0.64(5) 1 calc GR . P A 1
H15F H 0.5763 0.2358 0.5224 0.191 Uiso 0.64(5) 1 calc GR . P A 1
C14B C 0.3888(11) 0.1836(16) 0.3768(11) 0.082(3) Uani 0.64(5) 1 d D U P A 1
H14D H 0.3550 0.2276 0.3205 0.123 Uiso 0.64(5) 1 calc GR . P A 1
H14E H 0.3144 0.1692 0.4216 0.123 Uiso 0.64(5) 1 calc GR . P A 1
H14F H 0.4388 0.1085 0.3687 0.123 Uiso 0.64(5) 1 calc GR . P A 1

loop_
_atom_site_aniso_label
_atom_site_aniso_U_11
_atom_site_aniso_U_22
_atom_site_aniso_U_33
_atom_site_aniso_U_23
_atom_site_aniso_U_13
_atom_site_aniso_U_12
O1B 0.0343(5) 0.0464(6) 0.0422(6) -0.0196(5) 0.0064(4) -0.0103(4)
O1A 0.0364(5) 0.0362(5) 0.0498(6) -0.0032(5) 0.0028(4) -0.0074(4)
N1B 0.0349(6) 0.0325(6) 0.0357(6) -0.0124(5) 0.0005(5) -0.0013(5)
N1A 0.0388(7) 0.0302(6) 0.0439(7) -0.0042(5) 0.0011(5) -0.0067(5)
C2B 0.0326(7) 0.0333(7) 0.0350(7) -0.0097(6) -0.0005(6) -0.0022(6)
C1B 0.0300(7) 0.0313(7) 0.0357(7) -0.0077(6) 0.0003(5) -0.0010(5)
C16B 0.0396(8) 0.0340(7) 0.0327(7) -0.0127(6) -0.0007(6) -0.0013(6)
C6B 0.0343(7) 0.0366(7) 0.0372(7) -0.0119(6) -0.0030(6) -0.0015(6)
C1A 0.0341(7) 0.0361(7) 0.0354(7) -0.0080(6) -0.0032(6) -0.0090(6)
C19B 0.0396(8) 0.0359(7) 0.0325(7) -0.0122(6) -0.0023(6) 0.0018(6)
C2A 0.0367(7) 0.0327(7) 0.0365(7) -0.0056(6) -0.0032(6) -0.0092(6)
C16A 0.0391(8) 0.0277(7) 0.0492(8) -0.0044(6) 0.0027(6) -0.0053(6)
C7B 0.0354(7) 0.0323(7) 0.0372(7) -0.0099(6) -0.0022(6) -0.0051(6)
C3A 0.0366(7) 0.0357(7) 0.0398(7) -0.0089(6) -0.0018(6) -0.0072(6)
C4A 0.0402(8) 0.0375(8) 0.0350(7) -0.0065(6) -0.0043(6) -0.0116(6)
C6A 0.0395(8) 0.0337(7) 0.0381(7) -0.0083(6) -0.0071(6) -0.0068(6)
C12A 0.0451(9) 0.0425(8) 0.0410(8) -0.0046(6) 0.0007(7) -0.0139(7)
C5A 0.0447(8) 0.0315(7) 0.0382(7) -0.0036(6) -0.0073(6) -0.0097(6)
C3B 0.0348(8) 0.0516(9) 0.0378(8) -0.0127(7) -0.0002(6) -0.0123(7)
C8B 0.0448(8) 0.0431(8) 0.0436(8) -0.0177(7) -0.0015(7) -0.0096(7)
C7A 0.0359(8) 0.0336(7) 0.0428(8) -0.0064(6) -0.0009(6) -0.0043(6)
C5B 0.0375(8) 0.0562(9) 0.0358(7) -0.0192(7) 0.0001(6) -0.0028(7)
C8A 0.0415(8) 0.0366(8) 0.0521(9) -0.0088(7) -0.0070(7) -0.0021(6)
C19A 0.0390(8) 0.0294(8) 0.0497(8) -0.0043(6) 0.0028(6) -0.0047(6)
C4B 0.0329(8) 0.0658(10) 0.0365(8) -0.0157(7) 0.0019(6) -0.0094(7)
C12B 0.0424(10) 0.1298(19) 0.0410(9) -0.0332(11) 0.0095(8) -0.0311(11)
C17B 0.0506(9) 0.0572(10) 0.0474(9) -0.0250(8) -0.0146(7) 0.0124(8)
C11B 0.0445(9) 0.0604(10) 0.0524(9) -0.0132(8) -0.0093(7) -0.0133(8)
C18B 0.0752(12) 0.0423(9) 0.0462(9) -0.0140(7) 0.0194(8) -0.0131(8)
C9B 0.0674(11) 0.0409(9) 0.0596(10) -0.0153(8) -0.0037(9) -0.0146(8)
C11A 0.0416(9) 0.0530(10) 0.0638(11) -0.0104(8) -0.0126(8) -0.0022(7)
C17A 0.0476(10) 0.0379(9) 0.0812(13) 0.0065(8) -0.0137(9) -0.0077(7)
C18A 0.0760(13) 0.0403(9) 0.0609(11) -0.0146(8) 0.0227(9) -0.0178(9)
C10B 0.0640(11) 0.0709(12) 0.0593(11) -0.0372(10) 0.0033(9) -0.0200(10)
C10A 0.0531(10) 0.0546(10) 0.0607(11) -0.0241(9) -0.0029(8) 0.0039(8)
C15D 0.074(8) 0.252(14) 0.066(9) 0.007(8) -0.032(8) -0.092(9)
C14D 0.024(6) 0.084(7) 0.050(7) -0.013(4) 0.010(4) -0.013(5)
C13D 0.080(9) 0.201(11) 0.103(15) -0.113(10) 0.049(8) -0.043(7)
C9A 0.0530(10) 0.0382(9) 0.0881(14) -0.0052(9) -0.0063(10) 0.0017(8)
C14A 0.0643(18) 0.0590(16) 0.092(2) -0.0267(14) 0.0200(15) -0.0346(14)
C13A 0.0410(11) 0.0582(14) 0.0644(15) 0.0010(11) 0.0089(10) -0.0092(10)
C15A 0.0641(16) 0.090(2) 0.0410(13) 0.0031(14) 0.0003(11) -0.0192(17)
C13C 0.049(8) 0.138(19) 0.101(12) 0.020(12) -0.004(7) -0.032(9)
C14C 0.066(11) 0.071(7) 0.145(19) 0.018(9) 0.022(11) -0.035(7)
C15C 0.17(3) 0.18(2) 0.052(10) -0.044(15) 0.057(11) -0.12(2)
C13B 0.038(3) 0.177(5) 0.089(6) -0.094(4) 0.026(3) -0.027(3)
C15B 0.086(5) 0.265(9) 0.029(3) 0.008(4) 0.013(3) -0.092(5)
C14B 0.069(6) 0.140(8) 0.049(4) -0.025(5) 0.010(3) -0.055(5)

loop_
_atom_type_symbol
_atom_type_description
_atom_type_scat_dispersion_real
_atom_type_scat_dispersion_imag
_atom_type_scat_source
C C 0.0181 0.0091 'International Tables Vol C Tables 4.2.6.8 and 6.1.1.4'
H H 0.0000 0.0000 'International Tables Vol C Tables 4.2.6.8 and 6.1.1.4'
N N 0.0311 0.0180 'International Tables Vol C Tables 4.2.6.8 and 6.1.1.4'
O O 0.0492 0.0322 'International Tables Vol C Tables 4.2.6.8 and 6.1.1.4'

loop_
_geom_angle_atom_site_label_1
_geom_angle_atom_site_label_2
_geom_angle_atom_site_label_3
_geom_angle
_geom_angle_site_symmetry_1
_geom_angle_site_symmetry_3
_geom_angle_publ_flag
C1B O1B H1B 109.5 . . ?
C1A O1A H1A 109.5 . . ?
C7B N1B C16B 122.51(12) . . ?
C7A N1A C16A 120.27(13) . . ?
C1B C2B C7B 120.45(13) . . ?
C3B C2B C1B 120.36(13) . . ?
C3B C2B C7B 119.18(13) . . ?
O1B C1B C2B 119.82(12) . . ?
O1B C1B C6B 120.21(13) . . ?
C2B C1B C6B 119.97(13) . . ?
N1B C16B C19B 106.28(11) . . ?
N1B C16B C17B 111.97(12) . . ?
N1B C16B C18B 104.90(12) . . ?
C17B C16B C19B 110.98(13) . . ?
C18B C16B C19B 111.68(13) . . ?
C18B C16B C17B 110.81(14) . . ?
C1B C6B C8B 120.94(13) . . ?
C5B C6B C1B 116.74(13) . . ?
C5B C6B C8B 122.32(13) . . ?
O1A C1A C2A 119.42(13) . . ?
O1A C1A C6A 120.54(13) . . ?
C2A C1A C6A 120.03(13) . . ?
C16B C19B H19A 108.7 . . ?
C16B C19B H19B 108.7 . . ?
C19B C19B C16B 114.35(15) 2_755 . ?
C19B C19B H19A 108.7 2_755 . ?
C19B C19B H19B 108.7 2_755 . ?
H19A C19B H19B 107.6 . . ?
C1A C2A C7A 121.08(13) . . ?
C3A C2A C1A 120.38(13) . . ?
C3A C2A C7A 118.36(13) . . ?
N1A C16A C19A 104.38(12) . . ?
N1A C16A C17A 110.19(13) . . ?
N1A C16A C18A 108.74(13) . . ?
C19A C16A C18A 110.64(14) . . ?
C17A C16A C19A 111.87(14) . . ?
C17A C16A C18A 110.80(15) . . ?
N1B C7B C2B 121.89(13) . . ?
N1B C7B H7B 119.1 . . ?
C2B C7B H7B 119.1 . . ?
C2A C3A H3A 119.4 . . ?
C4A C3A C2A 121.16(14) . . ?
C4A C3A H3A 119.4 . . ?
C3A C4A C12A 122.47(14) . . ?
C3A C4A C5A 116.89(14) . . ?
C5A C4A C12A 120.58(13) . . ?
C1A C6A C8A 121.24(13) . . ?
C5A C6A C1A 116.77(13) . . ?
C5A C6A C8A 121.98(13) . . ?
C4A C12A C13A 112.23(14) . . ?
C4A C12A C15A 108.8(2) . . ?
C4A C12A C14C 107.6(6) . . ?
C14A C12A C4A 111.22(15) . . ?
C14A C12A C13A 107.39(19) . . ?
C14A C12A C15A 109.8(2) . . ?
C15A C12A C13A 107.3(2) . . ?
C13C C12A C4A 108.1(7) . . ?
C13C C12A C14C 105.3(14) . . ?
C13C C12A C15C 127.8(18) . . ?
C15C C12A C4A 104.8(10) . . ?
C15C C12A C14C 101.9(17) . . ?
C4A C5A H5A 117.6 . . ?
C6A C5A C4A 124.74(13) . . ?
C6A C5A H5A 117.6 . . ?
C2B C3B H3B 119.4 . . ?
C4B C3B C2B 121.12(14) . . ?
C4B C3B H3B 119.4 . . ?
C6B C8B C9B 110.23(13) . . ?
C6B C8B C10B 111.87(13) . . ?
C11B C8B C6B 109.75(13) . . ?
C11B C8B C9B 109.47(14) . . ?
C11B C8B C10B 107.93(15) . . ?
C10B C8B C9B 107.53(14) . . ?
N1A C7A C2A 122.44(14) . . ?
N1A C7A H7A 118.8 . . ?
C2A C7A H7A 118.8 . . ?
C6B C5B H5B 117.6 . . ?
C6B C5B C4B 124.74(13) . . ?
C4B C5B H5B 117.6 . . ?
C11A C8A C6A 109.87(13) . . ?
C11A C8A C10A 109.55(15) . . ?
C11A C8A C9A 108.07(15) . . ?
C10A C8A C6A 110.36(14) . . ?
C10A C8A C9A 107.46(15) . . ?
C9A C8A C6A 111.46(14) . . ?
C16A C19A C19A 115.59(15) . 2_665 ?
C16A C19A H19C 108.4 . . ?
C16A C19A H19D 108.4 . . ?
C19A C19A H19C 108.4 2_665 . ?
C19A C19A H19D 108.4 2_665 . ?
H19C C19A H19D 107.4 . . ?
C3B C4B C5B 117.07(14) . . ?
C3B C4B C12B 123.27(15) . . ?
C5B C4B C12B 119.65(14) . . ?
C4B C12B C13B 106.7(6) . . ?
C4B C12B C15B 106.8(5) . . ?
C15D C12B C4B 111.1(9) . . ?
C14D C12B C4B 111.0(7) . . ?
C14D C12B C15D 107.6(14) . . ?
C14D C12B C13D 108.7(13) . . ?
C13D C12B C4B 115.4(13) . . ?
C13D C12B C15D 102(2) . . ?
C15B C12B C13B 113.7(8) . . ?
C14B C12B C4B 112.8(5) . . ?
C14B C12B C13B 107.8(7) . . ?
C14B C12B C15B 109.1(9) . . ?
C16B C17B H17A 109.5 . . ?
C16B C17B H17B 109.5 . . ?
C16B C17B H17C 109.5 . . ?
H17A C17B H17B 109.5 . . ?
H17A C17B H17C 109.5 . . ?
H17B C17B H17C 109.5 . . ?
C8B C11B H11A 109.5 . . ?
C8B C11B H11B 109.5 . . ?
C8B C11B H11C 109.5 . . ?
H11A C11B H11B 109.5 . . ?
H11A C11B H11C 109.5 . . ?
H11B C11B H11C 109.5 . . ?
C16B C18B H18A 109.5 . . ?
C16B C18B H18B 109.5 . . ?
C16B C18B H18C 109.5 . . ?
H18A C18B H18B 109.5 . . ?
H18A C18B H18C 109.5 . . ?
H18B C18B H18C 109.5 . . ?
C8B C9B H9BA 109.5 . . ?
C8B C9B H9BB 109.5 . . ?
C8B C9B H9BC 109.5 . . ?
H9BA C9B H9BB 109.5 . . ?
H9BA C9B H9BC 109.5 . . ?
H9BB C9B H9BC 109.5 . . ?
C8A C11A H11D 109.5 . . ?
C8A C11A H11E 109.5 . . ?
C8A C11A H11F 109.5 . . ?
H11D C11A H11E 109.5 . . ?
H11D C11A H11F 109.5 . . ?
H11E C11A H11F 109.5 . . ?
C16A C17A H17D 109.5 . . ?
C16A C17A H17E 109.5 . . ?
C16A C17A H17F 109.5 . . ?
H17D C17A H17E 109.5 . . ?
H17D C17A H17F 109.5 . . ?
H17E C17A H17F 109.5 . . ?
C16A C18A H18D 109.5 . . ?
C16A C18A H18E 109.5 . . ?
C16A C18A H18F 109.5 . . ?
H18D C18A H18E 109.5 . . ?
H18D C18A H18F 109.5 . . ?
H18E C18A H18F 109.5 . . ?
C8B C10B H10A 109.5 . . ?
C8B C10B H10B 109.5 . . ?
C8B C10B H10C 109.5 . . ?
H10A C10B H10B 109.5 . . ?
H10A C10B H10C 109.5 . . ?
H10B C10B H10C 109.5 . . ?
C8A C10A H10D 109.5 . . ?
C8A C10A H10E 109.5 . . ?
C8A C10A H10F 109.5 . . ?
H10D C10A H10E 109.5 . . ?
H10D C10A H10F 109.5 . . ?
H10E C10A H10F 109.5 . . ?
C12B C15D H15A 109.5 . . ?
C12B C15D H15B 109.5 . . ?
C12B C15D H15C 109.5 . . ?
H15A C15D H15B 109.5 . . ?
H15A C15D H15C 109.5 . . ?
H15B C15D H15C 109.5 . . ?
C12B C14D H14A 109.5 . . ?
C12B C14D H14B 109.5 . . ?
C12B C14D H14C 109.5 . . ?
H14A C14D H14B 109.5 . . ?
H14A C14D H14C 109.5 . . ?
H14B C14D H14C 109.5 . . ?
C12B C13D H13A 109.5 . . ?
C12B C13D H13B 109.5 . . ?
C12B C13D H13C 109.5 . . ?
H13A C13D H13B 109.5 . . ?
H13A C13D H13C 109.5 . . ?
H13B C13D H13C 109.5 . . ?
C8A C9A H9AA 109.5 . . ?
C8A C9A H9AB 109.5 . . ?
C8A C9A H9AC 109.5 . . ?
H9AA C9A H9AB 109.5 . . ?
H9AA C9A H9AC 109.5 . . ?
H9AB C9A H9AC 109.5 . . ?
C12A C14A H14G 109.5 . . ?
C12A C14A H14H 109.5 . . ?
C12A C14A H14I 109.5 . . ?
H14G C14A H14H 109.5 . . ?
H14G C14A H14I 109.5 . . ?
H14H C14A H14I 109.5 . . ?
C12A C13A H13G 109.5 . . ?
C12A C13A H13H 109.5 . . ?
C12A C13A H13I 109.5 . . ?
H13G C13A H13H 109.5 . . ?
H13G C13A H13I 109.5 . . ?
H13H C13A H13I 109.5 . . ?
C12A C15A H15G 109.5 . . ?
C12A C15A H15H 109.5 . . ?
C12A C15A H15I 109.5 . . ?
H15G C15A H15H 109.5 . . ?
H15G C15A H15I 109.5 . . ?
H15H C15A H15I 109.5 . . ?
C12A C13C H13J 109.5 . . ?
C12A C13C H13K 109.5 . . ?
C12A C13C H13L 109.5 . . ?
H13J C13C H13K 109.5 . . ?
H13J C13C H13L 109.5 . . ?
H13K C13C H13L 109.5 . . ?
C12A C14C H14J 109.5 . . ?
C12A C14C H14K 109.5 . . ?
C12A C14C H14L 109.5 . . ?
H14J C14C H14K 109.5 . . ?
H14J C14C H14L 109.5 . . ?
H14K C14C H14L 109.5 . . ?
C12A C15C H15J 109.5 . . ?
C12A C15C H15K 109.5 . . ?
C12A C15C H15L 109.5 . . ?
H15J C15C H15K 109.5 . . ?
H15J C15C H15L 109.5 . . ?
H15K C15C H15L 109.5 . . ?
C12B C13B H13D 109.5 . . ?
C12B C13B H13E 109.5 . . ?
C12B C13B H13F 109.5 . . ?
H13D C13B H13E 109.5 . . ?
H13D C13B H13F 109.5 . . ?
H13E C13B H13F 109.5 . . ?
C12B C15B H15D 109.5 . . ?
C12B C15B H15E 109.5 . . ?
C12B C15B H15F 109.5 . . ?
H15D C15B H15E 109.5 . . ?
H15D C15B H15F 109.5 . . ?
H15E C15B H15F 109.5 . . ?
C12B C14B H14D 109.5 . . ?
C12B C14B H14E 109.5 . . ?
C12B C14B H14F 109.5 . . ?
H14D C14B H14E 109.5 . . ?
H14D C14B H14F 109.5 . . ?
H14E C14B H14F 109.5 . . ?

loop_
_geom_bond_atom_site_label_1
_geom_bond_atom_site_label_2
_geom_bond_distance
_geom_bond_site_symmetry_2
_geom_bond_publ_flag
O1B H1B 0.8400 . ?
O1B C1B 1.3472(17) . ?
O1A H1A 0.8400 . ?
O1A C1A 1.3495(18) . ?
N1B C16B 1.4866(17) . ?
N1B C7B 1.2727(19) . ?
N1A C16A 1.4907(19) . ?
N1A C7A 1.274(2) . ?
C2B C1B 1.405(2) . ?
C2B C7B 1.458(2) . ?
C2B C3B 1.398(2) . ?
C1B C6B 1.414(2) . ?
C16B C19B 1.536(2) . ?
C16B C17B 1.527(2) . ?
C16B C18B 1.519(2) . ?
C6B C8B 1.534(2) . ?
C6B C5B 1.383(2) . ?
C1A C2A 1.409(2) . ?
C1A C6A 1.409(2) . ?
C19B C19B 1.533(3) 2_755 ?
C19B H19A 0.9900 . ?
C19B H19B 0.9900 . ?
C2A C3A 1.399(2) . ?
C2A C7A 1.457(2) . ?
C16A C19A 1.529(2) . ?
C16A C17A 1.519(2) . ?
C16A C18A 1.529(2) . ?
C7B H7B 0.9500 . ?
C3A H3A 0.9500 . ?
C3A C4A 1.379(2) . ?
C4A C12A 1.530(2) . ?
C4A C5A 1.406(2) . ?
C6A C5A 1.388(2) . ?
C6A C8A 1.539(2) . ?
C12A C14A 1.513(3) . ?
C12A C13A 1.542(3) . ?
C12A C15A 1.534(3) . ?
C12A C13C 1.458(14) . ?
C12A C14C 1.614(14) . ?
C12A C15C 1.488(16) . ?
C5A H5A 0.9500 . ?
C3B H3B 0.9500 . ?
C3B C4B 1.378(2) . ?
C8B C11B 1.532(2) . ?
C8B C9B 1.536(2) . ?
C8B C10B 1.536(2) . ?
C7A H7A 0.9500 . ?
C5B H5B 0.9500 . ?
C5B C4B 1.401(2) . ?
C8A C11A 1.532(2) . ?
C8A C10A 1.534(2) . ?
C8A C9A 1.537(2) . ?
C19A C19A 1.533(3) 2_665 ?
C19A H19C 0.9900 . ?
C19A H19D 0.9900 . ?
C4B C12B 1.534(2) . ?
C12B C15D 1.522(16) . ?
C12B C14D 1.517(14) . ?
C12B C13D 1.524(16) . ?
C12B C13B 1.558(9) . ?
C12B C15B 1.548(9) . ?
C12B C14B 1.531(10) . ?
C17B H17A 0.9800 . ?
C17B H17B 0.9800 . ?
C17B H17C 0.9800 . ?
C11B H11A 0.9800 . ?
C11B H11B 0.9800 . ?
C11B H11C 0.9800 . ?
C18B H18A 0.9800 . ?
C18B H18B 0.9800 . ?
C18B H18C 0.9800 . ?
C9B H9BA 0.9800 . ?
C9B H9BB 0.9800 . ?
C9B H9BC 0.9800 . ?
C11A H11D 0.9800 . ?
C11A H11E 0.9800 . ?
C11A H11F 0.9800 . ?
C17A H17D 0.9800 . ?
C17A H17E 0.9800 . ?
C17A H17F 0.9800 . ?
C18A H18D 0.9800 . ?
C18A H18E 0.9800 . ?
C18A H18F 0.9800 . ?
C10B H10A 0.9800 . ?
C10B H10B 0.9800 . ?
C10B H10C 0.9800 . ?
C10A H10D 0.9800 . ?
C10A H10E 0.9800 . ?
C10A H10F 0.9800 . ?
C15D H15A 0.9800 . ?
C15D H15B 0.9800 . ?
C15D H15C 0.9800 . ?
C14D H14A 0.9800 . ?
C14D H14B 0.9800 . ?
C14D H14C 0.9800 . ?
C13D H13A 0.9800 . ?
C13D H13B 0.9800 . ?
C13D H13C 0.9800 . ?
C9A H9AA 0.9800 . ?
C9A H9AB 0.9800 . ?
C9A H9AC 0.9800 . ?
C14A H14G 0.9800 . ?
C14A H14H 0.9800 . ?
C14A H14I 0.9800 . ?
C13A H13G 0.9800 . ?
C13A H13H 0.9800 . ?
C13A H13I 0.9800 . ?
C15A H15G 0.9800 . ?
C15A H15H 0.9800 . ?
C15A H15I 0.9800 . ?
C13C H13J 0.9800 . ?
C13C H13K 0.9800 . ?
C13C H13L 0.9800 . ?
C14C H14J 0.9800 . ?
C14C H14K 0.9800 . ?
C14C H14L 0.9800 . ?
C15C H15J 0.9800 . ?
C15C H15K 0.9800 . ?
C15C H15L 0.9800 . ?
C13B H13D 0.9800 . ?
C13B H13E 0.9800 . ?
C13B H13F 0.9800 . ?
C15B H15D 0.9800 . ?
C15B H15E 0.9800 . ?
C15B H15F 0.9800 . ?
C14B H14D 0.9800 . ?
C14B H14E 0.9800 . ?
C14B H14F 0.9800 . ?

loop_
_geom_hbond_atom_site_label_D
_geom_hbond_atom_site_label_H
_geom_hbond_atom_site_label_A
_geom_hbond_distance_DH
_geom_hbond_distance_HA
_geom_hbond_distance_DA
_geom_hbond_angle_DHA
_geom_hbond_site_symmetry_A
O1B H1B N1B 0.84 1.77 2.5341(16) 149.7 .
O1A H1A N1A 0.84 1.80 2.5634(18) 149.8 .
